data_7128766
loop_
_publ_author_name
'Hartmann, Deborah'
'Braner, Sven'
'Greb, Lutz'

_publ_section_title
;
 Bis(perchlorocatecholato)silane and heteroleptic bidonors: hidden
 frustrated Lewis pairs resulting from ring strain.
;
_journal_issue 69
_journal_name_full 'Chemical communications (Cambridge, England)'
_journal_page_first 8572
_journal_page_last 8575
_journal_paper_doi 10.1039/d1cc03452a
_journal_volume 57
_journal_year 2021
_chemical_formula_moiety 'C38 H23 Cl8 O5 P Si, C H2 Cl2'
_chemical_formula_sum 'C39 H25 Cl10 O5 P Si'
_chemical_formula_weight 987.15
_chemical_properties_physical Moisture-sensitive
_space_group_crystal_system triclinic
_space_group_IT_number 2
_space_group_name_Hall '-P 1'
_space_group_name_H-M_alt 'P -1'
_atom_sites_solution_hydrogens geom
_atom_sites_solution_primary dual
_audit_creation_date 2021-03-11
_audit_creation_method
;
Olex2 1.3
(compiled 2020.11.12 svn.r5f609507 for OlexSys, GUI svn.r6272)
;
_audit_update_record
;
2021-06-20 deposited with the CCDC.	2021-07-27 downloaded from the CCDC.
;
_cell_angle_alpha 94.060(3)
_cell_angle_beta 106.632(3)
_cell_angle_gamma 117.844(3)
_cell_formula_units_Z 2
_cell_length_a 11.9675(9)
_cell_length_b 12.4047(10)
_cell_length_c 16.8129(13)
_cell_measurement_reflns_used 9662
_cell_measurement_temperature 100.0
_cell_measurement_theta_max 27.14
_cell_measurement_theta_min 2.61
_cell_volume 2052.1(3)
_computing_cell_refinement 'SAINT V8.40A (Bruker, 2019)'
_computing_data_reduction 'SAINT V8.40A (Bruker, 2019)'
_computing_molecular_graphics 'Olex2 1.3 (Dolomanov et al., 2009)'
_computing_publication_material 'Olex2 1.3 (Dolomanov et al., 2009)'
_computing_structure_refinement 'XL  (Sheldrick, 2008)'
_computing_structure_solution 'SHELXT 2014/5 (Sheldrick, 2014)'
_diffrn_ambient_temperature 100.0
_diffrn_detector 'Bruker PhotonIII C14 detector'
_diffrn_detector_area_resol_mean 7.9
_diffrn_detector_type 'CPAD detector'
_diffrn_measured_fraction_theta_full 0.998
_diffrn_measured_fraction_theta_max 0.989
_diffrn_measurement_device 'three-circle diffractometer'
_diffrn_measurement_device_type 'Bruker APEX-II CCD'
_diffrn_measurement_method '\f and \w scans'
_diffrn_radiation_monochromator 'mirror optics'
_diffrn_radiation_probe x-ray
_diffrn_radiation_type MoK\a
_diffrn_radiation_wavelength 0.71073
_diffrn_reflns_av_R_equivalents 0.0528
_diffrn_reflns_av_unetI/netI 0.0259
_diffrn_reflns_Laue_measured_fraction_full 0.998
_diffrn_reflns_Laue_measured_fraction_max 0.989
_diffrn_reflns_limit_h_max 15
_diffrn_reflns_limit_h_min -15
_diffrn_reflns_limit_k_max 15
_diffrn_reflns_limit_k_min -15
_diffrn_reflns_limit_l_max 21
_diffrn_reflns_limit_l_min -21
_diffrn_reflns_number 83194
_diffrn_reflns_point_group_measured_fraction_full 0.998
_diffrn_reflns_point_group_measured_fraction_max 0.989
_diffrn_reflns_theta_full 25.242
_diffrn_reflns_theta_max 27.262
_diffrn_reflns_theta_min 2.003
_diffrn_source 'microfocus sealed X-ray tube'
_diffrn_source_current 1.4
_diffrn_source_power 0.07
_diffrn_source_type 'Incoatec I\ms 3.0'
_diffrn_source_voltage 50.0
_diffrn_standards_number 0
_exptl_absorpt_coefficient_mu 0.792
_exptl_absorpt_correction_T_max 0.7455
_exptl_absorpt_correction_T_min 0.5926
_exptl_absorpt_correction_type multi-scan
_exptl_absorpt_process_details
;
SADABS-2016/2 (Bruker,2016/2) was used for absorption correction.
wR2(int) was 0.1012 before and 0.0696 after correction.
The Ratio of minimum to maximum transmission is 0.7949.
The \l/2 correction factor is Not present.
;
_exptl_crystal_colour colourless
_exptl_crystal_colour_primary colourless
_exptl_crystal_density_diffrn 1.598
_exptl_crystal_description block
_exptl_crystal_F_000 996
_exptl_crystal_size_max 0.271
_exptl_crystal_size_mid 0.103
_exptl_crystal_size_min 0.08
_refine_diff_density_max 0.723
_refine_diff_density_min -0.596
_refine_diff_density_rms 0.063
_refine_ls_extinction_method none
_refine_ls_goodness_of_fit_ref 1.043
_refine_ls_hydrogen_treatment constr
_refine_ls_matrix_type full
_refine_ls_number_parameters 516
_refine_ls_number_reflns 9087
_refine_ls_number_restraints 1
_refine_ls_restrained_S_all 1.043
_refine_ls_R_factor_all 0.0390
_refine_ls_R_factor_gt 0.0331
_refine_ls_shift/su_max 0.001
_refine_ls_shift/su_mean 0.000
_refine_ls_structure_factor_coef Fsqd
_refine_ls_weighting_details 'w=1/[\s^2^(Fo^2^)+(0.0338P)^2^+2.0665P] where P=(Fo^2^+2Fc^2^)/3'
_refine_ls_weighting_scheme calc
_refine_ls_wR_factor_gt 0.0803
_refine_ls_wR_factor_ref 0.0843
_reflns_Friedel_coverage 0.000
_reflns_number_gt 8071
_reflns_number_total 9087
_reflns_threshold_expression 'I > 2\s(I)'
_cod_data_source_file d1cc03452a2.cif
_cod_data_source_block mo_dh400_0m
_cod_depositor_comments 'Adding full bibliography for 7128765--7128778.cif.'
_cod_database_code 7128766
_shelx_shelxl_version_number 2018/3
_shelx_space_group_comment
;
The symmetry employed for this shelxl refinement is uniquely defined
by the following loop, which should always be used as a source of
symmetry information in preference to the above space-group names.
They are only intended as comments.
;
_shelx_estimated_absorpt_t_max 0.939
_shelx_estimated_absorpt_t_min 0.814
_olex2_refinement_description
;
1. Fixed Uiso
 At 1.2 times of:
  All C(H) groups, All C(H,H,H,H) groups
 At 1.5 times of:
  All C(H,H,H) groups
2. Restrained distances
 Cl10-C39 \\sim Cl11-C39
 with sigma of 0.02
3. Others
 Sof(H39C)=Sof(H39D)=Sof(Cl11)=1-FVAR(1)
 Sof(Cl10)=Sof(H39A)=Sof(H39B)=FVAR(1)
4.a Ternary CH refined with riding coordinates:
 C13(H13)
4.b Secondary CH2 refined with riding coordinates:
 C39(H39A,H39B), C39(H39C,H39D)
4.c Aromatic/amide H refined with riding coordinates:
 C22(H22), C34(H34), C26(H26), C15(H15), C19(H19), C25(H25), C24(H24),
 C18(H18), C28(H28), C32(H32), C16(H16), C23(H23), C38(H38), C29(H29), C36(H36),
  C35(H35), C37(H37), C31(H31), C30(H30)
4.d Idealised Me refined as rotating group:
 C20(H20A,H20B,H20C)
;
_olex2_date_sample_data_collection 2021-01-10
_olex2_date_sample_submission 2021-01-10
_olex2_submission_special_instructions 'No special instructions were received'

loop_
_space_group_symop_operation_xyz
'x, y, z'
'-x, -y, -z'

loop_
_atom_site_label
_atom_site_type_symbol
_atom_site_fract_x
_atom_site_fract_y
_atom_site_fract_z
_atom_site_U_iso_or_equiv
_atom_site_adp_type
_atom_site_occupancy
_atom_site_site_symmetry_order
_atom_site_calc_flag
_atom_site_refinement_flags_posn
_atom_site_refinement_flags_adp
_atom_site_refinement_flags_occupancy
_atom_site_disorder_assembly
_atom_site_disorder_group
Cl5 Cl 0.78701(5) 0.73056(4) 0.62578(3) 0.02432(10) Uani 1 1 d . . . . .
Cl8 Cl 0.48837(5) 0.21346(4) 0.36108(3) 0.02504(10) Uani 1 1 d . . . . .
Cl4 Cl 0.53233(5) 0.97212(4) 0.29151(3) 0.02743(11) Uani 1 1 d . . . . .
Cl6 Cl 0.76816(5) 0.49139(5) 0.69034(3) 0.02657(11) Uani 1 1 d . . . . .
Cl7 Cl 0.63060(5) 0.23515(5) 0.55672(3) 0.02778(11) Uani 1 1 d . . . . .
P1 P 0.92847(5) 0.67615(4) 0.28052(3) 0.01593(10) Uani 1 1 d . . . . .
Cl2 Cl 0.33630(5) 0.72562(5) -0.04183(3) 0.02830(11) Uani 1 1 d . . . . .
Si1 Si 0.57930(5) 0.61659(4) 0.32141(3) 0.01480(10) Uani 1 1 d . . . . .
Cl3 Cl 0.42904(6) 0.96552(5) 0.09485(3) 0.03101(12) Uani 1 1 d . . . . .
Cl1 Cl 0.34657(6) 0.49492(5) 0.01832(3) 0.03113(12) Uani 1 1 d . . . . .
Cl9 Cl 0.41050(6) 0.25302(6) 0.12089(4) 0.03712(13) Uani 1 1 d . . . . .
Cl10 Cl 0.1303(3) 0.1213(3) 0.1085(4) 0.0551(10) Uani 0.58(2) 1 d D . P A 1
O5 O 0.73122(12) 0.66660(12) 0.31549(8) 0.0176(2) Uani 1 1 d . . . . .
O4 O 0.51903(13) 0.46322(11) 0.32995(8) 0.0179(3) Uani 1 1 d . . . . .
O2 O 0.54800(13) 0.73865(11) 0.31937(8) 0.0174(2) Uani 1 1 d . . . . .
O1 O 0.47646(13) 0.55259(11) 0.21271(8) 0.0174(2) Uani 1 1 d . . . . .
O3 O 0.63985(13) 0.66610(11) 0.43268(8) 0.0173(2) Uani 1 1 d . . . . .
C2 C 0.49405(18) 0.74431(16) 0.23864(11) 0.0172(3) Uani 1 1 d . . . . .
C8 C 0.57538(18) 0.45843(17) 0.41089(11) 0.0175(3) Uani 1 1 d . . . . .
C21 C 0.88865(18) 0.52897(16) 0.30837(11) 0.0175(3) Uani 1 1 d . . . . .
C7 C 0.64349(18) 0.57428(17) 0.46939(11) 0.0170(3) Uani 1 1 d . . . . .
C1 C 0.45297(18) 0.63764(16) 0.17764(11) 0.0174(3) Uani 1 1 d . . . . .
C4 C 0.43461(19) 0.83818(17) 0.12641(12) 0.0219(4) Uani 1 1 d . . . . .
C9 C 0.56984(18) 0.35335(17) 0.43630(12) 0.0190(4) Uani 1 1 d . . . . .
C27 C 1.04371(18) 0.80140(16) 0.37395(11) 0.0189(3) Uani 1 1 d . . . . .
C3 C 0.48322(19) 0.84392(17) 0.21429(12) 0.0202(4) Uani 1 1 d . . . . .
C14 C 0.78760(18) 0.79837(17) 0.21599(11) 0.0175(3) Uani 1 1 d . . . . .
C6 C 0.39913(19) 0.62908(17) 0.09159(11) 0.0200(4) Uani 1 1 d . . . . .
C13 C 0.76812(18) 0.67869(16) 0.24281(11) 0.0169(3) Uani 1 1 d . . . . .
H13 H 0.698426 0.604173 0.194240 0.020 Uiso 1 1 calc R U . . .
C12 C 0.70435(18) 0.58622(17) 0.55522(11) 0.0190(4) Uani 1 1 d . . . . .
C22 C 0.98263(19) 0.52206(18) 0.37629(12) 0.0217(4) Uani 1 1 d . . . . .
H22 H 1.066266 0.595766 0.409511 0.026 Uiso 1 1 calc R U . . .
C34 C 1.01609(19) 0.59295(19) 0.16840(12) 0.0224(4) Uani 1 1 d . . . . .
H34 H 0.995756 0.523344 0.193798 0.027 Uiso 1 1 calc R U . . .
C26 C 0.76523(19) 0.42005(17) 0.25922(12) 0.0214(4) Uani 1 1 d . . . . .
H26 H 0.701233 0.424737 0.212932 0.026 Uiso 1 1 calc R U . . .
C15 C 0.7427(2) 0.79830(18) 0.12955(12) 0.0220(4) Uani 1 1 d . . . . .
H15 H 0.697616 0.722136 0.087019 0.026 Uiso 1 1 calc R U . . .
C19 C 0.85050(19) 0.91062(17) 0.27729(11) 0.0199(4) Uani 1 1 d . . . . .
H19 H 0.879666 0.911892 0.336362 0.024 Uiso 1 1 calc R U . . .
C10 C 0.63271(19) 0.36436(18) 0.52380(12) 0.0210(4) Uani 1 1 d . . . . .
C25 C 0.7374(2) 0.30578(18) 0.27867(13) 0.0244(4) Uani 1 1 d . . . . .
H25 H 0.654227 0.231639 0.245448 0.029 Uiso 1 1 calc R U . . .
C33 C 0.99648(18) 0.68830(18) 0.19712(11) 0.0197(4) Uani 1 1 d . . . . .
C24 C 0.8309(2) 0.29918(18) 0.34671(13) 0.0256(4) Uani 1 1 d . . . . .
H24 H 0.810930 0.220614 0.360160 0.031 Uiso 1 1 calc R U . . .
C11 C 0.69682(18) 0.47901(18) 0.58240(12) 0.0203(4) Uani 1 1 d . . . . .
C5 C 0.39344(19) 0.73214(18) 0.06607(12) 0.0210(4) Uani 1 1 d . . . . .
C18 C 0.8706(2) 1.02027(18) 0.25241(12) 0.0224(4) Uani 1 1 d . . . . .
H18 H 0.913803 1.096183 0.294866 0.027 Uiso 1 1 calc R U . . .
C28 C 1.0052(2) 0.80108(18) 0.44548(12) 0.0214(4) Uani 1 1 d . . . . .
H28 H 0.924107 0.731743 0.445529 0.026 Uiso 1 1 calc R U . . .
C32 C 1.1652(2) 0.90191(19) 0.37530(13) 0.0265(4) Uani 1 1 d . . . . .
H32 H 1.192813 0.902037 0.327635 0.032 Uiso 1 1 calc R U . . .
C16 C 0.7636(2) 0.9091(2) 0.10557(12) 0.0260(4) Uani 1 1 d . . . . .
H16 H 0.732744 0.907799 0.046591 0.031 Uiso 1 1 calc R U . . .
C17 C 0.8288(2) 1.02155(19) 0.16630(12) 0.0238(4) Uani 1 1 d . . . . .
C23 C 0.9530(2) 0.40663(19) 0.39501(13) 0.0256(4) Uani 1 1 d . . . . .
H23 H 1.016787 0.401321 0.441096 0.031 Uiso 1 1 calc R U . . .
C38 C 1.0268(2) 0.79137(19) 0.16004(13) 0.0246(4) Uani 1 1 d . . . . .
H38 H 1.015057 0.857410 0.180296 0.030 Uiso 1 1 calc R U . . .
C29 C 1.0861(2) 0.90224(19) 0.51569(12) 0.0278(4) Uani 1 1 d . . . . .
H29 H 1.059579 0.902758 0.563790 0.033 Uiso 1 1 calc R U . . .
C36 C 1.0927(2) 0.7000(2) 0.06444(13) 0.0304(5) Uani 1 1 d . . . . .
H36 H 1.124071 0.703086 0.018289 0.036 Uiso 1 1 calc R U . . .
C35 C 1.0655(2) 0.5997(2) 0.10249(13) 0.0277(4) Uani 1 1 d . . . . .
H35 H 1.080682 0.535491 0.083479 0.033 Uiso 1 1 calc R U . . .
C37 C 1.0744(2) 0.7958(2) 0.09315(14) 0.0299(4) Uani 1 1 d . . . . .
H37 H 1.094409 0.864790 0.067138 0.036 Uiso 1 1 calc R U . . .
C31 C 1.2452(2) 1.0019(2) 0.44743(15) 0.0361(5) Uani 1 1 d . . . . .
H31 H 1.328374 1.070223 0.449064 0.043 Uiso 1 1 calc R U . . .
C39 C 0.2901(2) 0.2603(2) 0.15913(15) 0.0331(5) Uani 1 1 d D . . . .
H39A H 0.320002 0.269711 0.221817 0.040 Uiso 0.58(2) 1 calc R U P A 1
H39B H 0.282618 0.334087 0.147035 0.040 Uiso 0.58(2) 1 calc R U P A 1
H39C H 0.332899 0.294549 0.221884 0.040 Uiso 0.42(2) 1 calc R U P A 2
H39D H 0.266351 0.319883 0.133812 0.040 Uiso 0.42(2) 1 calc R U P A 2
C30 C 1.2051(2) 1.00275(19) 0.51665(14) 0.0342(5) Uani 1 1 d . . . . .
H30 H 1.259406 1.072453 0.564924 0.041 Uiso 1 1 calc R U . . .
C20 C 0.8523(3) 1.1418(2) 0.14080(15) 0.0351(5) Uani 1 1 d . . . . .
H20A H 0.786748 1.162603 0.150272 0.053 Uiso 1 1 calc R U . . .
H20B H 0.840814 1.131642 0.080143 0.053 Uiso 1 1 calc R U . . .
H20C H 0.944477 1.209758 0.175354 0.053 Uiso 1 1 calc R U . . .
Cl11 Cl 0.1439(9) 0.1199(4) 0.1373(11) 0.0836(19) Uani 0.42(2) 1 d D . P A 2

loop_
_atom_site_aniso_label
_atom_site_aniso_U_11
_atom_site_aniso_U_22
_atom_site_aniso_U_33
_atom_site_aniso_U_23
_atom_site_aniso_U_13
_atom_site_aniso_U_12
Cl5 0.0268(2) 0.0238(2) 0.0171(2) 0.00265(17) 0.00682(17) 0.00985(19)
Cl8 0.0349(3) 0.0182(2) 0.0272(2) 0.00725(17) 0.0172(2) 0.01386(19)
Cl4 0.0377(3) 0.0167(2) 0.0251(2) 0.00214(17) 0.0062(2) 0.0151(2)
Cl6 0.0264(2) 0.0366(3) 0.0199(2) 0.01391(19) 0.00922(18) 0.0171(2)
Cl7 0.0313(2) 0.0271(2) 0.0333(3) 0.0177(2) 0.0145(2) 0.0183(2)
P1 0.0188(2) 0.0159(2) 0.0145(2) 0.00460(16) 0.00843(17) 0.00838(18)
Cl2 0.0371(3) 0.0393(3) 0.0181(2) 0.01224(19) 0.01144(19) 0.0252(2)
Si1 0.0177(2) 0.0146(2) 0.0140(2) 0.00437(17) 0.00786(18) 0.00838(18)
Cl3 0.0397(3) 0.0225(2) 0.0298(3) 0.01272(19) 0.0082(2) 0.0168(2)
Cl1 0.0465(3) 0.0326(3) 0.0172(2) -0.00054(19) 0.0053(2) 0.0269(2)
Cl9 0.0340(3) 0.0402(3) 0.0319(3) -0.0042(2) 0.0068(2) 0.0196(2)
Cl10 0.0259(11) 0.0360(9) 0.079(2) -0.0112(9) 0.0104(10) 0.0055(7)
O5 0.0190(6) 0.0224(6) 0.0144(6) 0.0063(5) 0.0097(5) 0.0106(5)
O4 0.0234(6) 0.0164(6) 0.0156(6) 0.0057(5) 0.0089(5) 0.0101(5)
O2 0.0212(6) 0.0164(6) 0.0155(6) 0.0043(5) 0.0065(5) 0.0103(5)
O1 0.0224(6) 0.0160(6) 0.0155(6) 0.0039(5) 0.0066(5) 0.0111(5)
O3 0.0219(6) 0.0169(6) 0.0150(6) 0.0058(5) 0.0091(5) 0.0097(5)
C2 0.0171(8) 0.0181(8) 0.0172(8) 0.0057(7) 0.0075(7) 0.0087(7)
C8 0.0188(8) 0.0208(8) 0.0177(8) 0.0077(7) 0.0108(7) 0.0110(7)
C21 0.0215(9) 0.0176(8) 0.0180(8) 0.0059(7) 0.0117(7) 0.0105(7)
C7 0.0184(8) 0.0199(8) 0.0186(8) 0.0086(7) 0.0114(7) 0.0110(7)
C1 0.0174(8) 0.0183(8) 0.0188(8) 0.0060(7) 0.0083(7) 0.0096(7)
C4 0.0236(9) 0.0199(9) 0.0237(9) 0.0098(7) 0.0087(7) 0.0116(8)
C9 0.0206(9) 0.0180(8) 0.0222(9) 0.0069(7) 0.0121(7) 0.0099(7)
C27 0.0210(9) 0.0155(8) 0.0175(8) 0.0036(7) 0.0055(7) 0.0083(7)
C3 0.0215(9) 0.0160(8) 0.0218(9) 0.0039(7) 0.0073(7) 0.0089(7)
C14 0.0195(8) 0.0200(8) 0.0162(8) 0.0061(7) 0.0093(7) 0.0107(7)
C6 0.0216(9) 0.0221(9) 0.0177(9) 0.0023(7) 0.0071(7) 0.0125(7)
C13 0.0184(8) 0.0188(8) 0.0145(8) 0.0033(7) 0.0088(7) 0.0087(7)
C12 0.0177(8) 0.0212(9) 0.0187(8) 0.0051(7) 0.0090(7) 0.0089(7)
C22 0.0219(9) 0.0211(9) 0.0218(9) 0.0051(7) 0.0078(7) 0.0109(8)
C34 0.0246(9) 0.0272(10) 0.0194(9) 0.0073(7) 0.0101(7) 0.0147(8)
C26 0.0241(9) 0.0203(9) 0.0190(9) 0.0031(7) 0.0082(7) 0.0106(8)
C15 0.0264(9) 0.0258(9) 0.0142(8) 0.0034(7) 0.0072(7) 0.0139(8)
C19 0.0228(9) 0.0221(9) 0.0154(8) 0.0060(7) 0.0071(7) 0.0116(8)
C10 0.0218(9) 0.0247(9) 0.0256(9) 0.0140(8) 0.0144(8) 0.0143(8)
C25 0.0254(10) 0.0178(9) 0.0277(10) 0.0028(7) 0.0116(8) 0.0085(8)
C33 0.0187(8) 0.0240(9) 0.0161(8) 0.0056(7) 0.0084(7) 0.0093(7)
C24 0.0331(11) 0.0210(9) 0.0302(10) 0.0113(8) 0.0175(9) 0.0153(8)
C11 0.0187(8) 0.0289(10) 0.0189(9) 0.0110(7) 0.0101(7) 0.0137(8)
C5 0.0210(9) 0.0275(9) 0.0176(9) 0.0090(7) 0.0084(7) 0.0134(8)
C18 0.0260(9) 0.0190(9) 0.0189(9) 0.0026(7) 0.0052(7) 0.0109(8)
C28 0.0242(9) 0.0223(9) 0.0180(9) 0.0048(7) 0.0072(7) 0.0123(8)
C32 0.0243(10) 0.0243(10) 0.0250(10) 0.0094(8) 0.0081(8) 0.0079(8)
C16 0.0345(11) 0.0326(11) 0.0149(9) 0.0084(8) 0.0089(8) 0.0197(9)
C17 0.0286(10) 0.0265(10) 0.0239(9) 0.0128(8) 0.0127(8) 0.0170(8)
C23 0.0293(10) 0.0276(10) 0.0266(10) 0.0122(8) 0.0120(8) 0.0176(9)
C38 0.0287(10) 0.0270(10) 0.0252(10) 0.0107(8) 0.0150(8) 0.0161(8)
C29 0.0377(11) 0.0274(10) 0.0167(9) 0.0037(8) 0.0059(8) 0.0179(9)
C36 0.0326(11) 0.0454(12) 0.0239(10) 0.0131(9) 0.0193(9) 0.0222(10)
C35 0.0320(11) 0.0359(11) 0.0250(10) 0.0076(8) 0.0156(8) 0.0217(9)
C37 0.0347(11) 0.0359(11) 0.0300(11) 0.0184(9) 0.0213(9) 0.0195(10)
C31 0.0299(11) 0.0222(10) 0.0341(12) 0.0092(9) 0.0045(9) 0.0002(9)
C39 0.0293(11) 0.0239(10) 0.0348(12) -0.0017(9) 0.0112(9) 0.0063(9)
C30 0.0429(13) 0.0194(9) 0.0224(10) 0.0008(8) -0.0007(9) 0.0101(9)
C20 0.0501(14) 0.0328(11) 0.0313(11) 0.0160(9) 0.0151(10) 0.0264(11)
Cl11 0.078(3) 0.0240(12) 0.108(5) -0.0072(17) 0.049(3) -0.0111(14)

loop_
_atom_type_symbol
_atom_type_description
_atom_type_scat_dispersion_real
_atom_type_scat_dispersion_imag
_atom_type_scat_source
C C 0.0033 0.0016 'International Tables Vol C Tables 4.2.6.8 and 6.1.1.4'
H H 0.0000 0.0000 'International Tables Vol C Tables 4.2.6.8 and 6.1.1.4'
Cl Cl 0.1484 0.1585 'International Tables Vol C Tables 4.2.6.8 and 6.1.1.4'
O O 0.0106 0.0060 'International Tables Vol C Tables 4.2.6.8 and 6.1.1.4'
P P 0.1023 0.0942 'International Tables Vol C Tables 4.2.6.8 and 6.1.1.4'
Si Si 0.0817 0.0704 'International Tables Vol C Tables 4.2.6.8 and 6.1.1.4'

loop_
_exptl_crystal_face_index_h
_exptl_crystal_face_index_k
_exptl_crystal_face_index_l
_exptl_crystal_face_perp_dist
-3.00 0.00 2.00 0.0810
3.00 0.00 -2.00 0.0700
1.00 -1.00 -3.00 0.0490
-1.00 1.00 3.00 0.0320
-2.00 4.00 -1.00 0.0730
2.00 -4.00 1.00 0.1020
0.00 0.00 -1.00 0.0520
0.00 0.00 1.00 0.0310
4.00 -3.00 1.00 0.0370
-4.00 3.00 0.00 0.0350

loop_
_geom_angle_atom_site_label_1
_geom_angle_atom_site_label_2
_geom_angle_atom_site_label_3
_geom_angle
_geom_angle_site_symmetry_1
_geom_angle_site_symmetry_3
_geom_angle_publ_flag
C21 P1 C13 107.14(8) . . ?
C21 P1 C33 109.59(9) . . ?
C27 P1 C21 109.23(8) . . ?
C27 P1 C13 108.29(8) . . ?
C27 P1 C33 112.13(9) . . ?
C33 P1 C13 110.33(8) . . ?
O5 Si1 O4 106.13(7) . . ?
O5 Si1 O2 108.26(7) . . ?
O5 Si1 O1 100.41(6) . . ?
O5 Si1 O3 94.94(6) . . ?
O4 Si1 O1 86.03(6) . . ?
O4 Si1 O3 89.42(6) . . ?
O2 Si1 O4 145.57(7) . . ?
O2 Si1 O1 89.26(6) . . ?
O2 Si1 O3 86.22(6) . . ?
O3 Si1 O1 164.64(7) . . ?
C13 O5 Si1 128.78(11) . . ?
C8 O4 Si1 111.03(11) . . ?
C2 O2 Si1 111.67(11) . . ?
C1 O1 Si1 110.77(11) . . ?
C7 O3 Si1 110.75(11) . . ?
O2 C2 C1 112.81(15) . . ?
O2 C2 C3 126.18(16) . . ?
C3 C2 C1 120.95(16) . . ?
O4 C8 C7 112.78(15) . . ?
O4 C8 C9 125.86(17) . . ?
C9 C8 C7 121.37(17) . . ?
C22 C21 P1 120.00(14) . . ?
C22 C21 C26 120.24(17) . . ?
C26 C21 P1 119.70(14) . . ?
O3 C7 C8 112.90(15) . . ?
O3 C7 C12 126.40(17) . . ?
C12 C7 C8 120.70(16) . . ?
O1 C1 C2 112.78(15) . . ?
O1 C1 C6 126.55(16) . . ?
C6 C1 C2 120.64(16) . . ?
C3 C4 Cl3 119.16(15) . . ?
C5 C4 Cl3 120.50(14) . . ?
C5 C4 C3 120.34(17) . . ?
C8 C9 Cl8 119.54(14) . . ?
C8 C9 C10 118.57(17) . . ?
C10 C9 Cl8 121.88(14) . . ?
C28 C27 P1 118.14(14) . . ?
C32 C27 P1 121.79(15) . . ?
C32 C27 C28 119.95(17) . . ?
C2 C3 Cl4 119.39(14) . . ?
C2 C3 C4 118.56(17) . . ?
C4 C3 Cl4 122.04(14) . . ?
C15 C14 C13 120.74(16) . . ?
C19 C14 C13 120.43(15) . . ?
C19 C14 C15 118.83(17) . . ?
C1 C6 Cl1 119.36(14) . . ?
C1 C6 C5 118.79(17) . . ?
C5 C6 Cl1 121.81(14) . . ?
P1 C13 H13 109.9 . . ?
O5 C13 P1 101.50(11) . . ?
O5 C13 C14 112.78(14) . . ?
O5 C13 H13 109.9 . . ?
C14 C13 P1 112.47(12) . . ?
C14 C13 H13 109.9 . . ?
C7 C12 Cl5 119.49(14) . . ?
C7 C12 C11 118.56(17) . . ?
C11 C12 Cl5 121.95(14) . . ?
C21 C22 H22 120.2 . . ?
C23 C22 C21 119.50(18) . . ?
C23 C22 H22 120.2 . . ?
C33 C34 H34 120.1 . . ?
C35 C34 H34 120.1 . . ?
C35 C34 C33 119.79(18) . . ?
C21 C26 H26 120.2 . . ?
C25 C26 C21 119.52(18) . . ?
C25 C26 H26 120.2 . . ?
C14 C15 H15 119.9 . . ?
C16 C15 C14 120.29(18) . . ?
C16 C15 H15 119.9 . . ?
C14 C19 H19 119.9 . . ?
C18 C19 C14 120.20(17) . . ?
C18 C19 H19 119.9 . . ?
C9 C10 Cl7 119.40(15) . . ?
C11 C10 Cl7 120.64(14) . . ?
C11 C10 C9 119.96(17) . . ?
C26 C25 H25 119.9 . . ?
C26 C25 C24 120.16(18) . . ?
C24 C25 H25 119.9 . . ?
C34 C33 P1 119.22(14) . . ?
C34 C33 C38 120.28(17) . . ?
C38 C33 P1 120.48(15) . . ?
C25 C24 H24 119.8 . . ?
C23 C24 C25 120.32(18) . . ?
C23 C24 H24 119.8 . . ?
C12 C11 Cl6 119.11(15) . . ?
C10 C11 Cl6 120.10(14) . . ?
C10 C11 C12 120.79(17) . . ?
C4 C5 Cl2 120.52(15) . . ?
C4 C5 C6 120.59(17) . . ?
C6 C5 Cl2 118.89(15) . . ?
C19 C18 H18 119.3 . . ?
C19 C18 C17 121.32(18) . . ?
C17 C18 H18 119.3 . . ?
C27 C28 H28 120.2 . . ?
C29 C28 C27 119.54(18) . . ?
C29 C28 H28 120.2 . . ?
C27 C32 H32 120.4 . . ?
C31 C32 C27 119.11(19) . . ?
C31 C32 H32 120.4 . . ?
C15 C16 H16 119.5 . . ?
C17 C16 C15 121.08(17) . . ?
C17 C16 H16 119.5 . . ?
C18 C17 C20 120.38(18) . . ?
C16 C17 C18 118.25(17) . . ?
C16 C17 C20 121.36(18) . . ?
C22 C23 H23 119.9 . . ?
C24 C23 C22 120.25(18) . . ?
C24 C23 H23 119.9 . . ?
C33 C38 H38 120.4 . . ?
C37 C38 C33 119.19(19) . . ?
C37 C38 H38 120.4 . . ?
C28 C29 H29 119.7 . . ?
C28 C29 C30 120.6(2) . . ?
C30 C29 H29 119.7 . . ?
C35 C36 H36 119.8 . . ?
C37 C36 H36 119.8 . . ?
C37 C36 C35 120.47(18) . . ?
C34 C35 H35 120.0 . . ?
C36 C35 C34 120.05(19) . . ?
C36 C35 H35 120.0 . . ?
C38 C37 H37 119.9 . . ?
C36 C37 C38 120.19(19) . . ?
C36 C37 H37 119.9 . . ?
C32 C31 H31 119.6 . . ?
C30 C31 C32 120.7(2) . . ?
C30 C31 H31 119.6 . . ?
Cl9 C39 H39A 109.7 . . ?
Cl9 C39 H39B 109.7 . . ?
Cl9 C39 H39C 108.5 . . ?
Cl9 C39 H39D 108.5 . . ?
Cl10 C39 Cl9 109.70(19) . . ?
Cl10 C39 H39A 109.7 . . ?
Cl10 C39 H39B 109.7 . . ?
H39A C39 H39B 108.2 . . ?
H39C C39 H39D 107.5 . . ?
Cl11 C39 Cl9 115.0(2) . . ?
Cl11 C39 H39C 108.5 . . ?
Cl11 C39 H39D 108.5 . . ?
C29 C30 H30 120.0 . . ?
C31 C30 C29 120.01(19) . . ?
C31 C30 H30 120.0 . . ?
C17 C20 H20A 109.5 . . ?
C17 C20 H20B 109.5 . . ?
C17 C20 H20C 109.5 . . ?
H20A C20 H20B 109.5 . . ?
H20A C20 H20C 109.5 . . ?
H20B C20 H20C 109.5 . . ?

loop_
_geom_bond_atom_site_label_1
_geom_bond_atom_site_label_2
_geom_bond_distance
_geom_bond_site_symmetry_2
_geom_bond_publ_flag
Cl5 C12 1.7218(19) . ?
Cl8 C9 1.7216(19) . ?
Cl4 C3 1.7198(19) . ?
Cl6 C11 1.7311(18) . ?
Cl7 C10 1.7239(19) . ?
P1 C21 1.7932(18) . ?
P1 C27 1.7877(18) . ?
P1 C13 1.8570(18) . ?
P1 C33 1.7944(18) . ?
Cl2 C5 1.7270(18) . ?
Si1 O5 1.6611(13) . ?
Si1 O4 1.7253(13) . ?
Si1 O2 1.7216(13) . ?
Si1 O1 1.7547(13) . ?
Si1 O3 1.7457(13) . ?
Cl3 C4 1.7258(19) . ?
Cl1 C6 1.7237(19) . ?
Cl9 C39 1.773(2) . ?
Cl10 C39 1.771(4) . ?
O5 C13 1.408(2) . ?
O4 C8 1.354(2) . ?
O2 C2 1.348(2) . ?
O1 C1 1.345(2) . ?
O3 C7 1.346(2) . ?
C2 C1 1.399(2) . ?
C2 C3 1.379(3) . ?
C8 C7 1.394(3) . ?
C8 C9 1.378(2) . ?
C21 C22 1.395(3) . ?
C21 C26 1.403(3) . ?
C7 C12 1.379(2) . ?
C1 C6 1.378(2) . ?
C4 C3 1.407(3) . ?
C4 C5 1.386(3) . ?
C9 C10 1.411(3) . ?
C27 C28 1.405(3) . ?
C27 C32 1.397(3) . ?
C14 C13 1.514(2) . ?
C14 C15 1.397(2) . ?
C14 C19 1.393(3) . ?
C6 C5 1.402(3) . ?
C13 H13 1.0000 . ?
C12 C11 1.408(3) . ?
C22 H22 0.9500 . ?
C22 C23 1.389(3) . ?
C34 H34 0.9500 . ?
C34 C33 1.390(3) . ?
C34 C35 1.388(3) . ?
C26 H26 0.9500 . ?
C26 C25 1.383(3) . ?
C15 H15 0.9500 . ?
C15 C16 1.389(3) . ?
C19 H19 0.9500 . ?
C19 C18 1.384(3) . ?
C10 C11 1.390(3) . ?
C25 H25 0.9500 . ?
C25 C24 1.390(3) . ?
C33 C38 1.401(3) . ?
C24 H24 0.9500 . ?
C24 C23 1.386(3) . ?
C18 H18 0.9500 . ?
C18 C17 1.394(3) . ?
C28 H28 0.9500 . ?
C28 C29 1.381(3) . ?
C32 H32 0.9500 . ?
C32 C31 1.392(3) . ?
C16 H16 0.9500 . ?
C16 C17 1.387(3) . ?
C17 C20 1.503(3) . ?
C23 H23 0.9500 . ?
C38 H38 0.9500 . ?
C38 C37 1.392(3) . ?
C29 H29 0.9500 . ?
C29 C30 1.382(3) . ?
C36 H36 0.9500 . ?
C36 C35 1.384(3) . ?
C36 C37 1.383(3) . ?
C35 H35 0.9500 . ?
C37 H37 0.9500 . ?
C31 H31 0.9500 . ?
C31 C30 1.381(3) . ?
C39 H39A 0.9900 . ?
C39 H39B 0.9900 . ?
C39 H39C 0.9900 . ?
C39 H39D 0.9900 . ?
C39 Cl11 1.710(5) . ?
C30 H30 0.9500 . ?
C20 H20A 0.9800 . ?
C20 H20B 0.9800 . ?
C20 H20C 0.9800 . ?

loop_
_geom_torsion_atom_site_label_1
_geom_torsion_atom_site_label_2
_geom_torsion_atom_site_label_3
_geom_torsion_atom_site_label_4
_geom_torsion
_geom_torsion_site_symmetry_1
_geom_torsion_site_symmetry_2
_geom_torsion_site_symmetry_3
_geom_torsion_site_symmetry_4
_geom_torsion_publ_flag
Cl5 C12 C11 Cl6 2.0(2) . . . . ?
Cl5 C12 C11 C10 -178.20(14) . . . . ?
Cl8 C9 C10 Cl7 1.0(2) . . . . ?
Cl8 C9 C10 C11 -179.70(14) . . . . ?
Cl7 C10 C11 Cl6 -3.3(2) . . . . ?
Cl7 C10 C11 C12 176.95(14) . . . . ?
P1 C21 C22 C23 -177.29(15) . . . . ?
P1 C21 C26 C25 177.23(14) . . . . ?
P1 C27 C28 C29 -174.02(15) . . . . ?
P1 C27 C32 C31 174.59(17) . . . . ?
P1 C33 C38 C37 -177.47(16) . . . . ?
Si1 O5 C13 P1 -158.25(10) . . . . ?
Si1 O5 C13 C14 81.19(18) . . . . ?
Si1 O4 C8 C7 12.71(18) . . . . ?
Si1 O4 C8 C9 -166.97(15) . . . . ?
Si1 O2 C2 C1 11.54(18) . . . . ?
Si1 O2 C2 C3 -165.64(15) . . . . ?
Si1 O1 C1 C2 -11.04(18) . . . . ?
Si1 O1 C1 C6 166.78(15) . . . . ?
Si1 O3 C7 C8 -11.46(18) . . . . ?
Si1 O3 C7 C12 169.43(15) . . . . ?
Cl3 C4 C3 Cl4 2.1(2) . . . . ?
Cl3 C4 C3 C2 -176.54(14) . . . . ?
Cl3 C4 C5 Cl2 0.2(2) . . . . ?
Cl3 C4 C5 C6 179.37(15) . . . . ?
Cl1 C6 C5 Cl2 -1.7(2) . . . . ?
Cl1 C6 C5 C4 179.08(15) . . . . ?
O5 Si1 O4 C8 79.02(12) . . . . ?
O5 Si1 O2 C2 85.95(12) . . . . ?
O5 Si1 O1 C1 -93.82(12) . . . . ?
O5 Si1 O3 C7 -90.58(12) . . . . ?
O4 Si1 O5 C13 101.09(14) . . . . ?
O4 Si1 O2 C2 -96.64(14) . . . . ?
O4 Si1 O1 C1 160.49(12) . . . . ?
O4 Si1 O3 C7 15.56(12) . . . . ?
O4 C8 C7 O3 -0.7(2) . . . . ?
O4 C8 C7 C12 178.46(15) . . . . ?
O4 C8 C9 Cl8 1.4(3) . . . . ?
O4 C8 C9 C10 -179.11(16) . . . . ?
O2 Si1 O5 C13 -80.44(15) . . . . ?
O2 Si1 O4 C8 -98.41(15) . . . . ?
O2 Si1 O1 C1 14.62(12) . . . . ?
O2 Si1 O3 C7 161.39(12) . . . . ?
O2 C2 C1 O1 -0.1(2) . . . . ?
O2 C2 C1 C6 -178.10(16) . . . . ?
O2 C2 C3 Cl4 -4.1(3) . . . . ?
O2 C2 C3 C4 174.60(17) . . . . ?
O1 Si1 O5 C13 12.24(15) . . . . ?
O1 Si1 O4 C8 178.73(12) . . . . ?
O1 Si1 O2 C2 -14.77(12) . . . . ?
O1 Si1 O3 C7 88.2(3) . . . . ?
O1 C1 C6 Cl1 3.6(3) . . . . ?
O1 C1 C6 C5 -174.06(17) . . . . ?
O3 Si1 O5 C13 -168.08(14) . . . . ?
O3 Si1 O4 C8 -15.95(12) . . . . ?
O3 Si1 O2 C2 179.92(12) . . . . ?
O3 Si1 O1 C1 87.4(3) . . . . ?
O3 C7 C12 Cl5 -0.7(3) . . . . ?
O3 C7 C12 C11 179.38(16) . . . . ?
C2 C1 C6 Cl1 -178.75(14) . . . . ?
C2 C1 C6 C5 3.6(3) . . . . ?
C8 C7 C12 Cl5 -179.72(13) . . . . ?
C8 C7 C12 C11 0.3(3) . . . . ?
C8 C9 C10 Cl7 -178.46(14) . . . . ?
C8 C9 C10 C11 0.8(3) . . . . ?
C21 P1 C27 C28 -56.15(17) . . . . ?
C21 P1 C27 C32 127.95(16) . . . . ?
C21 P1 C13 O5 59.96(12) . . . . ?
C21 P1 C13 C14 -179.25(12) . . . . ?
C21 P1 C33 C34 -3.09(18) . . . . ?
C21 P1 C33 C38 175.56(15) . . . . ?
C21 C22 C23 C24 -0.2(3) . . . . ?
C21 C26 C25 C24 0.3(3) . . . . ?
C7 C8 C9 Cl8 -178.24(14) . . . . ?
C7 C8 C9 C10 1.2(3) . . . . ?
C7 C12 C11 Cl6 -178.02(13) . . . . ?
C7 C12 C11 C10 1.7(3) . . . . ?
C1 C2 C3 Cl4 178.92(14) . . . . ?
C1 C2 C3 C4 -2.4(3) . . . . ?
C1 C6 C5 Cl2 175.84(14) . . . . ?
C1 C6 C5 C4 -3.3(3) . . . . ?
C9 C8 C7 O3 178.99(16) . . . . ?
C9 C8 C7 C12 -1.8(3) . . . . ?
C9 C10 C11 Cl6 177.42(14) . . . . ?
C9 C10 C11 C12 -2.3(3) . . . . ?
C27 P1 C21 C22 -28.67(17) . . . . ?
C27 P1 C21 C26 154.14(14) . . . . ?
C27 P1 C13 O5 -57.74(13) . . . . ?
C27 P1 C13 C14 63.04(14) . . . . ?
C27 P1 C33 C34 118.37(16) . . . . ?
C27 P1 C33 C38 -62.97(18) . . . . ?
C27 C28 C29 C30 -0.9(3) . . . . ?
C27 C32 C31 C30 -0.5(3) . . . . ?
C3 C2 C1 O1 177.21(16) . . . . ?
C3 C2 C1 C6 -0.8(3) . . . . ?
C3 C4 C5 Cl2 -178.94(15) . . . . ?
C3 C4 C5 C6 0.2(3) . . . . ?
C14 C15 C16 C17 -0.1(3) . . . . ?
C14 C19 C18 C17 0.1(3) . . . . ?
C13 P1 C21 C22 -145.76(15) . . . . ?
C13 P1 C21 C26 37.04(16) . . . . ?
C13 P1 C27 C28 60.22(16) . . . . ?
C13 P1 C27 C32 -115.69(17) . . . . ?
C13 P1 C33 C34 -120.84(15) . . . . ?
C13 P1 C33 C38 57.82(18) . . . . ?
C13 C14 C15 C16 -178.62(17) . . . . ?
C13 C14 C19 C18 178.63(17) . . . . ?
C22 C21 C26 C25 0.0(3) . . . . ?
C34 C33 C38 C37 1.2(3) . . . . ?
C26 C21 C22 C23 -0.1(3) . . . . ?
C26 C25 C24 C23 -0.6(3) . . . . ?
C15 C14 C13 P1 105.78(17) . . . . ?
C15 C14 C13 O5 -140.16(17) . . . . ?
C15 C14 C19 C18 -1.5(3) . . . . ?
C15 C16 C17 C18 -1.3(3) . . . . ?
C15 C16 C17 C20 179.8(2) . . . . ?
C19 C14 C13 P1 -74.38(19) . . . . ?
C19 C14 C13 O5 39.7(2) . . . . ?
C19 C14 C15 C16 1.5(3) . . . . ?
C19 C18 C17 C16 1.3(3) . . . . ?
C19 C18 C17 C20 -179.76(19) . . . . ?
C25 C24 C23 C22 0.6(3) . . . . ?
C33 P1 C21 C22 94.53(16) . . . . ?
C33 P1 C21 C26 -82.67(16) . . . . ?
C33 P1 C27 C28 -177.82(14) . . . . ?
C33 P1 C27 C32 6.27(19) . . . . ?
C33 P1 C13 O5 179.20(11) . . . . ?
C33 P1 C13 C14 -60.02(14) . . . . ?
C33 C34 C35 C36 -1.2(3) . . . . ?
C33 C38 C37 C36 -0.7(3) . . . . ?
C5 C4 C3 Cl4 -178.71(15) . . . . ?
C5 C4 C3 C2 2.6(3) . . . . ?
C28 C27 C32 C31 -1.2(3) . . . . ?
C28 C29 C30 C31 -0.9(3) . . . . ?
C32 C27 C28 C29 2.0(3) . . . . ?
C32 C31 C30 C29 1.6(4) . . . . ?
C35 C34 C33 P1 178.42(15) . . . . ?
C35 C34 C33 C38 -0.2(3) . . . . ?
C35 C36 C37 C38 -0.8(3) . . . . ?
C37 C36 C35 C34 1.8(3) . . . . ?
